data_7709867
loop_
_publ_author_name
'Esarte Palomero, Orhi'
'Jones, Richard A.'

_publ_section_title
;
 Ferrocene Tethered Boramidinate Frustrated Lewis Pairs: Stepwise Capture
 of CO2 and CO
;
_journal_name_full 'Dalton Transactions'
_journal_paper_doi 10.1039/D2DT00691J
_journal_year 2022
_chemical_formula_moiety 'C38 H56 B2 Fe N4 O4'
_chemical_formula_sum 'C38 H56 B2 Fe N4 O4'
_chemical_formula_weight 710.33
_space_group_crystal_system monoclinic
_space_group_IT_number 14
_space_group_name_Hall '-P 2yn'
_space_group_name_H-M_alt 'P 1 21/n 1'
_atom_sites_solution_hydrogens geom
_atom_sites_solution_primary dual
_audit_creation_date 2019-08-06
_audit_creation_method
;
Olex2 1.2
(compiled 2018.05.29 svn.r3508 for OlexSys, GUI svn.r5506)
;
_audit_update_record
;
2019-11-30 deposited with the CCDC.	2022-03-18 downloaded from the CCDC.
;
_cell_angle_alpha 90
_cell_angle_beta 103.831(8)
_cell_angle_gamma 90
_cell_formula_units_Z 2
_cell_length_a 15.3039(13)
_cell_length_b 6.8633(5)
_cell_length_c 17.4316(15)
_cell_measurement_reflns_used 2431
_cell_measurement_temperature 100.01(13)
_cell_measurement_theta_max 75.0800
_cell_measurement_theta_min 2.9470
_cell_volume 1777.8(3)
_computing_cell_refinement 'CrysAlisPro 1.171.39.46 (Rigaku OD, 2018)'
_computing_data_collection 'CrysAlisPro 1.171.39.46 (Rigaku OD, 2018)'
_computing_data_reduction 'CrysAlisPro 1.171.39.46 (Rigaku OD, 2018)'
_computing_molecular_graphics 'Olex2 (Dolomanov et al., 2009)'
_computing_publication_material 'Olex2 (Dolomanov et al., 2009)'
_computing_structure_refinement 'ShelXL (Sheldrick, 2015)'
_computing_structure_solution 'ShelXT (Sheldrick, 2015)'
_diffrn_ambient_environment N~2~
_diffrn_ambient_temperature 100.01(13)
_diffrn_detector 'CCD plate'
_diffrn_detector_area_resol_mean 5.2940
_diffrn_detector_type AtlasS2
_diffrn_measured_fraction_theta_full 0.993
_diffrn_measured_fraction_theta_max 0.971
_diffrn_measurement_details
;
List of Runs (angles in degrees, time in seconds):

  # Type    Start    End  Width  t~exp~   \w     \q     \k     \f   Frames
#--------------------------------------------------------------------------
  1  \w   -112.00 -15.00   1.00   15.00    --  -39.34 -38.00   0.00   97
  2  \w    -67.00 -13.00   1.00   15.00    --  -39.34  57.00-180.00   54
  3  \w     57.00 101.00   1.00   15.00    --   39.34 178.00 -30.00   44
  4  \w    -36.00  41.00   1.00   15.00    --   39.34 -77.00 -60.00   77
  5  \w     41.00 141.00   1.00   30.00    --  112.00 -61.00-180.00  100
  6  \w     83.00 138.00   1.00   30.00    --  112.00  61.00  90.00   55
  7  \w     82.00 132.00   1.00   30.00    --  112.00 -45.00 -60.00   50
  8  \w     84.00 113.00   1.00   30.00    --  112.00-111.00 150.00   29
  9  \w     36.00  63.00   1.00   30.00    --  112.00-111.00 150.00   27
 10  \w     84.00 171.00   1.00   30.00    --  112.00  30.00 -60.00   87
 11  \w     79.00 166.00   1.00   30.00    --  112.00  77.00 -30.00   87
 12  \w    153.00 178.00   1.00   30.00    --  112.00  61.00  90.00   25
 13  \w    109.00 178.00   1.00   30.00    --  112.00 111.00 -60.00   69
;
_diffrn_measurement_device 'four-circle diffractometer'
_diffrn_measurement_device_type 'SuperNova, Dual, Cu at home/near, AtlasS2'
_diffrn_measurement_method '\w scans'
_diffrn_orient_matrix_type 'CrysAlisPro convention (1999,Acta A55,543-557)'
_diffrn_orient_matrix_UB_11 -0.0621138000
_diffrn_orient_matrix_UB_12 -0.0128569000
_diffrn_orient_matrix_UB_13 0.0575628000
_diffrn_orient_matrix_UB_21 0.0534744000
_diffrn_orient_matrix_UB_22 0.1654206000
_diffrn_orient_matrix_UB_23 0.0500128000
_diffrn_orient_matrix_UB_31 -0.0634916000
_diffrn_orient_matrix_UB_32 0.1510925000
_diffrn_orient_matrix_UB_33 -0.0497237000
_diffrn_radiation_monochromator mirror
_diffrn_radiation_probe x-ray
_diffrn_radiation_type CuK\a
_diffrn_radiation_wavelength 1.54184
_diffrn_reflns_av_R_equivalents 0.0442
_diffrn_reflns_av_unetI/netI 0.0506
_diffrn_reflns_Laue_measured_fraction_full 0.993
_diffrn_reflns_Laue_measured_fraction_max 0.971
_diffrn_reflns_limit_h_max 19
_diffrn_reflns_limit_h_min -18
_diffrn_reflns_limit_k_max 8
_diffrn_reflns_limit_k_min -8
_diffrn_reflns_limit_l_max 18
_diffrn_reflns_limit_l_min -21
_diffrn_reflns_number 6663
_diffrn_reflns_point_group_measured_fraction_full 0.993
_diffrn_reflns_point_group_measured_fraction_max 0.971
_diffrn_reflns_theta_full 67.684
_diffrn_reflns_theta_max 75.667
_diffrn_reflns_theta_min 3.457
_diffrn_source 'micro-focus sealed X-ray tube'
_diffrn_source_type 'SuperNova (Cu) X-ray Source'
_exptl_absorpt_coefficient_mu 3.762
_exptl_absorpt_correction_T_max 1.00000
_exptl_absorpt_correction_T_min 0.25397
_exptl_absorpt_correction_type multi-scan
_exptl_absorpt_process_details
;
CrysAlisPro 1.171.39.46 (Rigaku Oxford Diffraction, 2018)
Empirical absorption correction using spherical harmonics,
 implemented in SCALE3 ABSPACK scaling algorithm.
;
_exptl_crystal_colour 'light yellow'
_exptl_crystal_colour_modifier light
_exptl_crystal_colour_primary yellow
_exptl_crystal_density_diffrn 1.327
_exptl_crystal_description plate
_exptl_crystal_F_000 760
_exptl_crystal_recrystallization_method 'Crystallized from a toluene solution under CO2 atmosphere'
_exptl_crystal_size_max 0.548
_exptl_crystal_size_mid 0.304
_exptl_crystal_size_min 0.121
_refine_diff_density_max 1.179
_refine_diff_density_min -1.253
_refine_diff_density_rms 0.090
_refine_ls_extinction_method none
_refine_ls_goodness_of_fit_ref 1.072
_refine_ls_hydrogen_treatment constr
_refine_ls_matrix_type full
_refine_ls_number_parameters 226
_refine_ls_number_reflns 3597
_refine_ls_number_restraints 0
_refine_ls_restrained_S_all 1.072
_refine_ls_R_factor_all 0.0884
_refine_ls_R_factor_gt 0.0751
_refine_ls_shift/su_max 0.000
_refine_ls_shift/su_mean 0.000
_refine_ls_structure_factor_coef Fsqd
_refine_ls_weighting_details 'w=1/[\s^2^(Fo^2^)+(0.1117P)^2^+2.5232P] where P=(Fo^2^+2Fc^2^)/3'
_refine_ls_weighting_scheme calc
_refine_ls_wR_factor_gt 0.1984
_refine_ls_wR_factor_ref 0.2060
_reflns_Friedel_coverage 0.000
_reflns_number_gt 2940
_reflns_number_total 3597
_reflns_threshold_expression 'I > 2\s(I)'
_cod_data_source_file d2dt00691j2.cif
_cod_data_source_block opegfctbu9bbnco2abs
_cod_database_code 7709867
_shelx_shelxl_version_number 2017/1
_chemical_oxdiff_formula Fe1N4B2O4C38H56
_shelx_space_group_comment
;
The symmetry employed for this shelxl refinement is uniquely defined
by the following loop, which should always be used as a source of
symmetry information in preference to the above space-group names.
They are only intended as comments.
;
_reflns_odcompleteness_completeness 98.13
_reflns_odcompleteness_iscentric 1
_reflns_odcompleteness_theta 74.33
_olex2_refinement_description
;
1. Fixed Uiso
 At 1.2 times of:
  All C(H) groups, All C(H,H) groups
 At 1.5 times of:
  All C(H,H,H) groups
2.a Ternary CH refined with riding coordinates:
 C11(H11), C7(H7)
2.b Secondary CH2 refined with riding coordinates:
 C14(H14A,H14B), C12(H12A,H12B), C8(H8A,H8B), C9(H9A,H9B), C10(H10A,H10B),
 C13(H13A,H13B)
2.c Aromatic/amide H refined with riding coordinates:
 C16(H16), C2(H2), C17(H17), C18(H18), C19(H19)
2.d Idealised Me refined as rotating group:
 C6(H6A,H6B,H6C), C5(H5A,H5B,H5C), C4(H4A,H4B,H4C)
;
_olex2_exptl_crystal_mounting_method 'Mounted on a nylon loop, coated in paratone oil'
_olex2_submission_special_instructions 'No special instructions were received'
_oxdiff_exptl_absorpt_empirical_details
;
Empirical correction (ABSPACK) includes:
- Absorption correction using spherical harmonics
- Frame scaling
;
_oxdiff_exptl_absorpt_empirical_full_max 2.343
_oxdiff_exptl_absorpt_empirical_full_min 0.520

loop_
_space_group_symop_operation_xyz
'x, y, z'
'-x+1/2, y+1/2, -z+1/2'
'-x, -y, -z'
'x-1/2, -y-1/2, z-1/2'

loop_
_atom_site_label
_atom_site_type_symbol
_atom_site_fract_x
_atom_site_fract_y
_atom_site_fract_z
_atom_site_U_iso_or_equiv
_atom_site_adp_type
_atom_site_occupancy
_atom_site_site_symmetry_order
_atom_site_calc_flag
_atom_site_refinement_flags_posn
_atom_site_refinement_flags_adp
_atom_site_refinement_flags_occupancy
_atom_site_disorder_assembly
_atom_site_disorder_group
Fe1 Fe 0.500000 0.000000 0.500000 0.0239(2) Uani 1 2 d S T P . .
O2 O 0.45837(17) 0.6163(4) 0.68668(15) 0.0304(6) Uani 1 1 d . . . . .
O1 O 0.32579(18) 0.7653(4) 0.65165(17) 0.0367(7) Uani 1 1 d . . . . .
N1 N 0.3327(2) 0.4375(5) 0.62518(19) 0.0291(7) Uani 1 1 d . . . . .
N2 N 0.4733(2) 0.2924(5) 0.63620(18) 0.0281(7) Uani 1 1 d . . . . .
C16 C 0.5765(2) 0.2405(6) 0.5449(2) 0.0286(8) Uani 1 1 d . . . . .
H16 H 0.571758 0.363394 0.521817 0.034 Uiso 1 1 calc R . . . .
C1 C 0.3717(3) 0.6197(6) 0.6569(2) 0.0310(8) Uani 1 1 d . . . . .
C2 C 0.3871(2) 0.3022(6) 0.6049(2) 0.0282(8) Uani 1 1 d . . . . .
H2 H 0.361754 0.211087 0.566482 0.034 Uiso 1 1 calc R . . . .
C15 C 0.5284(2) 0.1716(6) 0.6003(2) 0.0287(8) Uani 1 1 d . . . . .
C17 C 0.6330(2) 0.0862(6) 0.5317(2) 0.0319(8) Uani 1 1 d . . . . .
H17 H 0.672590 0.090975 0.498699 0.038 Uiso 1 1 calc R . . . .
C18 C 0.6189(2) -0.0760(6) 0.5774(2) 0.0320(9) Uani 1 1 d . . . . .
H18 H 0.647611 -0.195888 0.579074 0.038 Uiso 1 1 calc R . . . .
C14 C 0.6296(3) 0.6360(6) 0.8006(2) 0.0325(9) Uani 1 1 d . . . . .
H14A H 0.693784 0.656681 0.819830 0.039 Uiso 1 1 calc R . . . .
H14B H 0.603842 0.756455 0.776002 0.039 Uiso 1 1 calc R . . . .
C11 C 0.4835(2) 0.3367(6) 0.7898(2) 0.0298(8) Uani 1 1 d . . . . .
H11 H 0.419676 0.300444 0.775436 0.036 Uiso 1 1 calc R . . . .
C3 C 0.2318(2) 0.4140(6) 0.6016(2) 0.0305(8) Uani 1 1 d . . . . .
C12 C 0.4968(3) 0.4972(6) 0.8536(2) 0.0336(9) Uani 1 1 d . . . . .
H12A H 0.451212 0.596577 0.836422 0.040 Uiso 1 1 calc R . . . .
H12B H 0.487042 0.440649 0.901873 0.040 Uiso 1 1 calc R . . . .
C8 C 0.6709(3) 0.2911(6) 0.7653(2) 0.0342(9) Uani 1 1 d . . . . .
H8A H 0.667318 0.204642 0.720660 0.041 Uiso 1 1 calc R . . . .
H8B H 0.733373 0.328814 0.784492 0.041 Uiso 1 1 calc R . . . .
C9 C 0.6418(3) 0.1784(6) 0.8306(2) 0.0363(9) Uani 1 1 d . . . . .
H9A H 0.664271 0.245946 0.880257 0.044 Uiso 1 1 calc R . . . .
H9B H 0.669806 0.050743 0.835260 0.044 Uiso 1 1 calc R . . . .
C6 C 0.2083(3) 0.2025(6) 0.5763(3) 0.0357(9) Uani 1 1 d . . . . .
H6A H 0.225655 0.176561 0.527886 0.054 Uiso 1 1 calc GR . . . .
H6B H 0.144718 0.182755 0.568530 0.054 Uiso 1 1 calc GR . . . .
H6C H 0.239997 0.115748 0.616716 0.054 Uiso 1 1 calc GR . . . .
C19 C 0.5534(3) -0.0266(6) 0.6206(2) 0.0305(8) Uani 1 1 d . . . . .
H19 H 0.531591 -0.106566 0.654854 0.037 Uiso 1 1 calc R . . . .
C7 C 0.6149(3) 0.4755(5) 0.7363(2) 0.0290(8) Uani 1 1 d . . . . .
H7 H 0.632533 0.526538 0.689674 0.035 Uiso 1 1 calc R . . . .
C10 C 0.5397(3) 0.1516(6) 0.8178(2) 0.0337(9) Uani 1 1 d . . . . .
H10A H 0.527060 0.108044 0.866952 0.040 Uiso 1 1 calc R . . . .
H10B H 0.520267 0.049582 0.778935 0.040 Uiso 1 1 calc R . . . .
C13 C 0.5893(3) 0.5949(6) 0.8722(2) 0.0356(9) Uani 1 1 d . . . . .
H13A H 0.630944 0.512742 0.909007 0.043 Uiso 1 1 calc R . . . .
H13B H 0.584803 0.717484 0.898731 0.043 Uiso 1 1 calc R . . . .
C5 C 0.1907(3) 0.5510(7) 0.5329(3) 0.0418(10) Uani 1 1 d . . . . .
H5A H 0.195090 0.683140 0.551479 0.063 Uiso 1 1 calc GR . . . .
H5B H 0.128568 0.517922 0.512212 0.063 Uiso 1 1 calc GR . . . .
H5C H 0.222700 0.537521 0.492107 0.063 Uiso 1 1 calc GR . . . .
C4 C 0.1957(3) 0.4575(7) 0.6745(3) 0.0402(10) Uani 1 1 d . . . . .
H4A H 0.222155 0.368804 0.716124 0.060 Uiso 1 1 calc GR . . . .
H4B H 0.131483 0.442258 0.661361 0.060 Uiso 1 1 calc GR . . . .
H4C H 0.210814 0.588818 0.691597 0.060 Uiso 1 1 calc GR . . . .
B1 B 0.5098(3) 0.4270(7) 0.7131(3) 0.0294(9) Uani 1 1 d . . . . .

loop_
_atom_site_aniso_label
_atom_site_aniso_U_11
_atom_site_aniso_U_22
_atom_site_aniso_U_33
_atom_site_aniso_U_23
_atom_site_aniso_U_13
_atom_site_aniso_U_12
Fe1 0.0211(4) 0.0220(4) 0.0238(4) -0.0017(3) -0.0042(3) 0.0004(3)
O2 0.0290(13) 0.0260(13) 0.0296(13) 0.0001(11) -0.0060(10) 0.0004(10)
O1 0.0372(15) 0.0298(15) 0.0369(15) -0.0008(13) -0.0034(12) 0.0062(12)
N1 0.0256(15) 0.0292(16) 0.0274(15) -0.0015(14) -0.0035(12) 0.0016(13)
N2 0.0252(14) 0.0276(16) 0.0270(15) 0.0016(13) -0.0026(11) -0.0005(12)
C16 0.0264(17) 0.0267(18) 0.0281(17) -0.0043(16) -0.0029(14) -0.0047(14)
C1 0.0317(18) 0.0275(19) 0.0290(18) -0.0013(16) -0.0023(15) 0.0025(15)
C2 0.0292(18) 0.0258(18) 0.0256(17) -0.0013(15) -0.0016(14) -0.0018(14)
C15 0.0230(16) 0.0289(18) 0.0282(17) -0.0035(16) -0.0056(13) -0.0024(14)
C17 0.0222(16) 0.038(2) 0.0312(19) -0.0066(18) -0.0022(14) -0.0024(15)
C18 0.0273(17) 0.032(2) 0.0262(17) -0.0083(17) -0.0143(14) 0.0014(16)
C14 0.0302(18) 0.0251(18) 0.035(2) -0.0028(17) -0.0062(15) -0.0026(15)
C11 0.0296(18) 0.0274(19) 0.0279(17) -0.0016(16) -0.0023(14) 0.0005(15)
C3 0.0237(17) 0.030(2) 0.0334(19) -0.0009(17) -0.0008(14) -0.0010(15)
C12 0.036(2) 0.033(2) 0.0295(19) -0.0038(16) 0.0046(16) 0.0021(16)
C8 0.0287(18) 0.030(2) 0.035(2) -0.0053(17) -0.0090(15) 0.0004(15)
C9 0.037(2) 0.0259(19) 0.036(2) -0.0038(17) -0.0101(16) 0.0040(16)
C6 0.0266(18) 0.030(2) 0.046(2) 0.0003(18) 0.0007(16) -0.0034(15)
C19 0.0290(18) 0.0282(19) 0.0253(17) 0.0000(15) -0.0110(14) -0.0018(15)
C7 0.0285(18) 0.0246(18) 0.0292(18) -0.0038(15) -0.0026(15) -0.0010(14)
C10 0.038(2) 0.027(2) 0.0305(18) 0.0012(17) -0.0022(16) 0.0000(16)
C13 0.041(2) 0.030(2) 0.0292(19) -0.0068(17) -0.0054(16) -0.0004(17)
C5 0.036(2) 0.039(2) 0.040(2) 0.005(2) -0.0112(18) -0.0012(18)
C4 0.033(2) 0.043(2) 0.045(2) -0.001(2) 0.0095(18) 0.0037(18)
B1 0.027(2) 0.026(2) 0.030(2) -0.0035(18) -0.0037(16) 0.0016(16)

loop_
_atom_type_symbol
_atom_type_description
_atom_type_scat_dispersion_real
_atom_type_scat_dispersion_imag
_atom_type_scat_source
C C 0.0181 0.0091 'International Tables Vol C Tables 4.2.6.8 and 6.1.1.4'
H H 0.0000 0.0000 'International Tables Vol C Tables 4.2.6.8 and 6.1.1.4'
B B 0.0090 0.0039 'International Tables Vol C Tables 4.2.6.8 and 6.1.1.4'
Fe Fe -1.1336 3.1974 'International Tables Vol C Tables 4.2.6.8 and 6.1.1.4'
N N 0.0311 0.0180 'International Tables Vol C Tables 4.2.6.8 and 6.1.1.4'
O O 0.0492 0.0322 'International Tables Vol C Tables 4.2.6.8 and 6.1.1.4'

loop_
_geom_angle_atom_site_label_1
_geom_angle_atom_site_label_2
_geom_angle_atom_site_label_3
_geom_angle
_geom_angle_site_symmetry_1
_geom_angle_site_symmetry_3
_geom_angle_publ_flag
C16 Fe1 C16 180.0 3_656 . ?
C16 Fe1 C19 68.64(15) . . ?
C16 Fe1 C19 68.64(15) 3_656 3_656 ?
C16 Fe1 C19 111.36(15) 3_656 . ?
C16 Fe1 C19 111.36(15) . 3_656 ?
C15 Fe1 C16 40.42(15) 3_656 3_656 ?
C15 Fe1 C16 139.59(15) 3_656 . ?
C15 Fe1 C16 139.58(15) . 3_656 ?
C15 Fe1 C16 40.41(15) . . ?
C15 Fe1 C15 180.0 3_656 . ?
C15 Fe1 C19 40.55(14) . . ?
C15 Fe1 C19 139.45(14) . 3_656 ?
C15 Fe1 C19 139.45(14) 3_656 . ?
C15 Fe1 C19 40.55(14) 3_656 3_656 ?
C17 Fe1 C16 40.22(16) 3_656 3_656 ?
C17 Fe1 C16 139.78(16) . 3_656 ?
C17 Fe1 C16 139.78(16) 3_656 . ?
C17 Fe1 C16 40.22(16) . . ?
C17 Fe1 C15 67.40(15) 3_656 3_656 ?
C17 Fe1 C15 112.60(15) 3_656 . ?
C17 Fe1 C15 112.60(15) . 3_656 ?
C17 Fe1 C15 67.40(15) . . ?
C17 Fe1 C17 180.0 3_656 . ?
C17 Fe1 C19 111.77(16) . 3_656 ?
C17 Fe1 C19 68.24(16) 3_656 3_656 ?
C17 Fe1 C19 111.76(16) 3_656 . ?
C17 Fe1 C19 68.23(16) . . ?
C18 Fe1 C16 112.23(15) 3_656 . ?
C18 Fe1 C16 67.77(15) . . ?
C18 Fe1 C16 112.23(15) . 3_656 ?
C18 Fe1 C16 67.77(15) 3_656 3_656 ?
C18 Fe1 C15 112.62(15) 3_656 . ?
C18 Fe1 C15 112.62(15) . 3_656 ?
C18 Fe1 C15 67.38(15) . . ?
C18 Fe1 C15 67.38(15) 3_656 3_656 ?
C18 Fe1 C17 40.18(17) . . ?
C18 Fe1 C17 139.82(17) . 3_656 ?
C18 Fe1 C17 139.82(17) 3_656 . ?
C18 Fe1 C17 40.18(17) 3_656 3_656 ?
C18 Fe1 C18 180.00(14) . 3_656 ?
C18 Fe1 C19 139.48(16) 3_656 . ?
C18 Fe1 C19 139.48(16) . 3_656 ?
C18 Fe1 C19 40.52(16) . . ?
C18 Fe1 C19 40.52(16) 3_656 3_656 ?
C19 Fe1 C19 180.0 3_656 . ?
C1 O2 B1 122.4(3) . . ?
C1 N1 C3 120.1(3) . . ?
C2 N1 C1 118.3(3) . . ?
C2 N1 C3 120.7(3) . . ?
C2 N2 C15 119.3(3) . . ?
C2 N2 B1 115.7(3) . . ?
C15 N2 B1 125.0(3) . . ?
Fe1 C16 H16 125.6 . . ?
C15 C16 Fe1 69.8(2) . . ?
C15 C16 H16 126.4 . . ?
C17 C16 Fe1 69.8(2) . . ?
C17 C16 H16 126.4 . . ?
C17 C16 C15 107.2(4) . . ?
O2 C1 N1 115.3(3) . . ?
O1 C1 O2 124.2(4) . . ?
O1 C1 N1 120.5(3) . . ?
N1 C2 H2 118.3 . . ?
N2 C2 N1 123.5(3) . . ?
N2 C2 H2 118.3 . . ?
N2 C15 Fe1 132.4(2) . . ?
N2 C15 C19 126.3(4) . . ?
C16 C15 Fe1 69.8(2) . . ?
C16 C15 N2 123.9(4) . . ?
C16 C15 C19 109.3(4) . . ?
C19 C15 Fe1 70.0(2) . . ?
Fe1 C17 H17 126.2 . . ?
C16 C17 Fe1 70.0(2) . . ?
C16 C17 H17 125.8 . . ?
C18 C17 Fe1 69.6(2) . . ?
C18 C17 C16 108.3(4) . . ?
C18 C17 H17 125.8 . . ?
Fe1 C18 H18 125.6 . . ?
C17 C18 Fe1 70.2(2) . . ?
C17 C18 H18 125.4 . . ?
C17 C18 C19 109.3(4) . . ?
C19 C18 Fe1 70.4(2) . . ?
C19 C18 H18 125.4 . . ?
H14A C14 H14B 107.4 . . ?
C7 C14 H14A 108.3 . . ?
C7 C14 H14B 108.3 . . ?
C13 C14 H14A 108.3 . . ?
C13 C14 H14B 108.3 . . ?
C13 C14 C7 116.0(3) . . ?
C12 C11 H11 108.5 . . ?
C12 C11 C10 113.0(3) . . ?
C12 C11 B1 107.9(3) . . ?
C10 C11 H11 108.5 . . ?
C10 C11 B1 110.3(3) . . ?
B1 C11 H11 108.5 . . ?
N1 C3 C6 109.4(3) . . ?
N1 C3 C5 110.4(3) . . ?
N1 C3 C4 107.6(3) . . ?
C5 C3 C6 109.3(3) . . ?
C4 C3 C6 108.5(4) . . ?
C4 C3 C5 111.5(4) . . ?
C11 C12 H12A 108.5 . . ?
C11 C12 H12B 108.5 . . ?
H12A C12 H12B 107.5 . . ?
C13 C12 C11 114.9(3) . . ?
C13 C12 H12A 108.5 . . ?
C13 C12 H12B 108.5 . . ?
H8A C8 H8B 107.5 . . ?
C9 C8 H8A 108.5 . . ?
C9 C8 H8B 108.5 . . ?
C9 C8 C7 115.0(3) . . ?
C7 C8 H8A 108.5 . . ?
C7 C8 H8B 108.5 . . ?
C8 C9 H9A 108.6 . . ?
C8 C9 H9B 108.6 . . ?
C8 C9 C10 114.8(3) . . ?
H9A C9 H9B 107.5 . . ?
C10 C9 H9A 108.6 . . ?
C10 C9 H9B 108.6 . . ?
C3 C6 H6A 109.5 . . ?
C3 C6 H6B 109.5 . . ?
C3 C6 H6C 109.5 . . ?
H6A C6 H6B 109.5 . . ?
H6A C6 H6C 109.5 . . ?
H6B C6 H6C 109.5 . . ?
Fe1 C19 H19 126.0 . . ?
C15 C19 Fe1 69.4(2) . . ?
C15 C19 H19 127.0 . . ?
C18 C19 Fe1 69.1(2) . . ?
C18 C19 C15 105.9(4) . . ?
C18 C19 H19 127.0 . . ?
C14 C7 H7 108.9 . . ?
C14 C7 B1 107.1(3) . . ?
C8 C7 C14 111.9(3) . . ?
C8 C7 H7 108.9 . . ?
C8 C7 B1 111.0(3) . . ?
B1 C7 H7 108.9 . . ?
C11 C10 H10A 108.6 . . ?
C11 C10 H10B 108.6 . . ?
C9 C10 C11 114.7(3) . . ?
C9 C10 H10A 108.6 . . ?
C9 C10 H10B 108.6 . . ?
H10A C10 H10B 107.6 . . ?
C14 C13 H13A 108.3 . . ?
C14 C13 H13B 108.3 . . ?
C12 C13 C14 115.9(3) . . ?
C12 C13 H13A 108.3 . . ?
C12 C13 H13B 108.3 . . ?
H13A C13 H13B 107.4 . . ?
C3 C5 H5A 109.5 . . ?
C3 C5 H5B 109.5 . . ?
C3 C5 H5C 109.5 . . ?
H5A C5 H5B 109.5 . . ?
H5A C5 H5C 109.5 . . ?
H5B C5 H5C 109.5 . . ?
C3 C4 H4A 109.5 . . ?
C3 C4 H4B 109.5 . . ?
C3 C4 H4C 109.5 . . ?
H4A C4 H4B 109.5 . . ?
H4A C4 H4C 109.5 . . ?
H4B C4 H4C 109.5 . . ?
O2 B1 N2 100.7(3) . . ?
O2 B1 C11 111.3(3) . . ?
O2 B1 C7 108.3(3) . . ?
C11 B1 N2 111.3(3) . . ?
C7 B1 N2 117.2(3) . . ?
C7 B1 C11 107.9(3) . . ?

loop_
_geom_bond_atom_site_label_1
_geom_bond_atom_site_label_2
_geom_bond_distance
_geom_bond_site_symmetry_2
_geom_bond_publ_flag
Fe1 C16 2.066(4) 3_656 ?
Fe1 C16 2.066(4) . ?
Fe1 C15 2.066(4) 3_656 ?
Fe1 C15 2.066(4) . ?
Fe1 C17 2.065(4) 3_656 ?
Fe1 C17 2.065(4) . ?
Fe1 C18 2.056(3) 3_656 ?
Fe1 C18 2.056(3) . ?
Fe1 C19 2.074(4) . ?
Fe1 C19 2.073(4) 3_656 ?
O2 C1 1.303(4) . ?
O2 B1 1.532(5) . ?
O1 C1 1.212(5) . ?
N1 C1 1.439(5) . ?
N1 C2 1.350(5) . ?
N1 C3 1.509(4) . ?
N2 C2 1.303(5) . ?
N2 C15 1.429(5) . ?
N2 B1 1.614(5) . ?
C16 H16 0.9300 . ?
C16 C15 1.427(5) . ?
C16 C17 1.421(6) . ?
C2 H2 0.9300 . ?
C15 C19 1.434(5) . ?
C17 H17 0.9300 . ?
C17 C18 1.416(6) . ?
C18 H18 0.9300 . ?
C18 C19 1.430(6) . ?
C14 H14A 0.9700 . ?
C14 H14B 0.9700 . ?
C14 C7 1.549(5) . ?
C14 C13 1.545(6) . ?
C11 H11 0.9800 . ?
C11 C12 1.544(5) . ?
C11 C10 1.546(5) . ?
C11 B1 1.610(6) . ?
C3 C6 1.535(6) . ?
C3 C5 1.534(6) . ?
C3 C4 1.530(6) . ?
C12 H12A 0.9700 . ?
C12 H12B 0.9700 . ?
C12 C13 1.529(6) . ?
C8 H8A 0.9700 . ?
C8 H8B 0.9700 . ?
C8 C9 1.527(6) . ?
C8 C7 1.544(5) . ?
C9 H9A 0.9700 . ?
C9 H9B 0.9700 . ?
C9 C10 1.536(6) . ?
C6 H6A 0.9600 . ?
C6 H6B 0.9600 . ?
C6 H6C 0.9600 . ?
C19 H19 0.9300 . ?
C7 H7 0.9800 . ?
C7 B1 1.598(5) . ?
C10 H10A 0.9700 . ?
C10 H10B 0.9700 . ?
C13 H13A 0.9700 . ?
C13 H13B 0.9700 . ?
C5 H5A 0.9600 . ?
C5 H5B 0.9600 . ?
C5 H5C 0.9600 . ?
C4 H4A 0.9600 . ?
C4 H4B 0.9600 . ?
C4 H4C 0.9600 . ?

loop_
_smtbx_masks_void_nr
_smtbx_masks_void_average_x
_smtbx_masks_void_average_y
_smtbx_masks_void_average_z
_smtbx_masks_void_volume
_smtbx_masks_void_count_electrons
_smtbx_masks_void_content
1 0.000 0.278 0.511 7.1 0.1 ?
2 0.000 0.722 0.489 7.1 0.2 ?
3 0.500 0.222 0.011 7.1 0.2 ?
4 0.500 0.778 0.989 7.1 0.1 ?
